data_7153721
loop_
_publ_author_name
'Zhang, Jiajun'
'Li, Pinhua'
'Wang, Lei'

_publ_section_title
;
 KOAc-promoted alkynylation of \a-C-H bonds of ethers with alkynyl
 bromides under transition-metal-free conditions.
;
_journal_issue 18
_journal_name_full 'Organic &amp; biomolecular chemistry'
_journal_page_first 2969
_journal_page_last 2978
_journal_paper_doi 10.1039/c4ob00002a
_journal_volume 12
_journal_year 2014
_chemical_formula_sum 'C19 H17 N O2'
_chemical_formula_weight 291.34
_chemical_name_systematic
; 
 ? 
;
_space_group_IT_number 14
_symmetry_cell_setting monoclinic
_symmetry_space_group_name_Hall '-P 2ybc'
_symmetry_space_group_name_H-M 'P 1 21/c 1'
_atom_sites_solution_hydrogens geom
_atom_sites_solution_primary direct
_atom_sites_solution_secondary difmap
_audit_creation_method SHELXL-97
_cell_angle_alpha 90.00
_cell_angle_beta 114.349(3)
_cell_angle_gamma 90.00
_cell_formula_units_Z 4
_cell_length_a 8.7226(16)
_cell_length_b 19.987(4)
_cell_length_c 9.9442(19)
_cell_measurement_temperature 296(2)
_cell_volume 1579.5(5)
_computing_cell_refinement 'Bruker SMART'
_computing_data_collection 'Bruker SMART APEX II'
_computing_data_reduction 'Bruker SAINT'
_computing_structure_refinement 'SHELXL-97 (Sheldrick, 2008)'
_computing_structure_solution 'SHELXS-97 (Sheldrick, 2008)'
_diffrn_ambient_temperature 296(2)
_diffrn_measured_fraction_theta_full 0.999
_diffrn_measured_fraction_theta_max 0.999
_diffrn_measurement_device_type 'Bruker APEX II area detector'
_diffrn_radiation_monochromator graphite
_diffrn_radiation_source 'fine-focus sealed tube'
_diffrn_radiation_type MoK\a
_diffrn_radiation_wavelength 0.71073
_diffrn_reflns_av_R_equivalents 0.0413
_diffrn_reflns_av_sigmaI/netI 0.0449
_diffrn_reflns_limit_h_max 10
_diffrn_reflns_limit_h_min -8
_diffrn_reflns_limit_k_max 23
_diffrn_reflns_limit_k_min -23
_diffrn_reflns_limit_l_max 10
_diffrn_reflns_limit_l_min -11
_diffrn_reflns_number 8030
_diffrn_reflns_theta_full 25.00
_diffrn_reflns_theta_max 25.00
_diffrn_reflns_theta_min 2.04
_exptl_absorpt_coefficient_mu 0.079
_exptl_absorpt_correction_T_max 0.9960
_exptl_absorpt_correction_T_min 0.9882
_exptl_absorpt_correction_type multi-scan
_exptl_absorpt_process_details SADABS
_exptl_crystal_colour colorless
_exptl_crystal_density_diffrn 1.225
_exptl_crystal_density_method 'not measured'
_exptl_crystal_description needle
_exptl_crystal_F_000 616
_exptl_crystal_size_max 0.15
_exptl_crystal_size_mid 0.06
_exptl_crystal_size_min 0.05
_refine_diff_density_max 0.201
_refine_diff_density_min -0.185
_refine_diff_density_rms 0.035
_refine_ls_extinction_method none
_refine_ls_goodness_of_fit_ref 1.045
_refine_ls_hydrogen_treatment constr
_refine_ls_matrix_type full
_refine_ls_number_parameters 199
_refine_ls_number_reflns 2783
_refine_ls_number_restraints 0
_refine_ls_restrained_S_all 1.045
_refine_ls_R_factor_all 0.0667
_refine_ls_R_factor_gt 0.0475
_refine_ls_shift/su_max 0.000
_refine_ls_shift/su_mean 0.000
_refine_ls_structure_factor_coef Fsqd
_refine_ls_weighting_details 'calc w=1/[\s^2^(Fo^2^)+(0.0583P)^2^+0.2895P] where P=(Fo^2^+2Fc^2^)/3'
_refine_ls_weighting_scheme calc
_refine_ls_wR_factor_gt 0.1220
_refine_ls_wR_factor_ref 0.1376
_reflns_number_gt 1990
_reflns_number_total 2783
_reflns_threshold_expression >2sigma(I)
_cod_data_source_file c4ob00002a2.cif
_cod_data_source_block 1
_cod_depositor_comments
;
The following automatic conversions were performed:

'_symmetry_cell_setting' value 'Monoclinic' changed to 'monoclinic'
according to
/usr/data/users/saulius/crontab/automatic-downloads/rss-feeds/RSC/lib/dictionaries/cif_core.dic
dictionary named 'cif_core.dic' version 2.4.2 from
2011-04-26.

'_exptl_absorpt_correction_type' value 'Multi-scan'
changed to 'multi-scan' according to
/usr/data/users/saulius/crontab/automatic-downloads/rss-feeds/RSC/lib/dictionaries/cif_core.dic
dictionary named 'cif_core.dic' version 2.4.2 from 2011-04-26.

Automatic conversion script
Id: cif_fix_values 2281 2013-09-26 08:29:07Z andrius 
;
_cod_original_cell_volume 1579.4(5)
_cod_original_sg_symbol_H-M P21/c
_cod_database_code 7153721

loop_
_symmetry_equiv_pos_as_xyz
'x, y, z'
'-x, y+1/2, -z+1/2'
'-x, -y, -z'
'x, -y-1/2, z-1/2'

loop_
_atom_site_label
_atom_site_type_symbol
_atom_site_fract_x
_atom_site_fract_y
_atom_site_fract_z
_atom_site_U_iso_or_equiv
_atom_site_adp_type
_atom_site_occupancy
_atom_site_symmetry_multiplicity
_atom_site_calc_flag
_atom_site_refinement_flags
O1 O 0.54973(16) 0.23273(6) 0.20973(14) 0.0573(4) Uani 1 1 d .
C13 C 0.4208(2) 0.19288(8) 0.2091(2) 0.0480(4) Uani 1 1 d .
C16 C 0.1565(2) 0.11223(9) 0.1856(2) 0.0560(5) Uani 1 1 d .
C1 C 0.6590(2) 0.26069(9) 0.3440(2) 0.0536(5) Uani 1 1 d .
C18 C 0.3675(2) 0.19219(9) 0.3217(2) 0.0550(5) Uani 1 1 d .
H18 H 0.4202 0.2188 0.4049 0.066 Uiso 1 1 calc R
C14 C 0.3440(3) 0.15392(9) 0.0853(2) 0.0585(5) Uani 1 1 d .
H14 H 0.3812 0.1549 0.0101 0.070 Uiso 1 1 calc R
O2 O 0.4494(2) 0.41045(7) 0.33421(18) 0.0798(5) Uani 1 1 d .
C15 C 0.2120(3) 0.11358(9) 0.0736(2) 0.0619(5) Uani 1 1 d .
H15 H 0.1596 0.0870 -0.0097 0.074 Uiso 1 1 calc R
C17 C 0.2351(2) 0.15153(10) 0.3092(2) 0.0601(5) Uani 1 1 d .
H17 H 0.1982 0.1505 0.3846 0.072 Uiso 1 1 calc R
C2 C 0.7815(2) 0.21372(9) 0.4468(2) 0.0558(5) Uani 1 1 d .
C8 C 0.6512(3) 0.32583(9) 0.3614(2) 0.0617(5) Uani 1 1 d .
H8 H 0.7316 0.3444 0.4472 0.074 Uiso 1 1 calc R
C9 C 0.5256(3) 0.37227(10) 0.2562(2) 0.0661(6) Uani 1 1 d .
H9 H 0.4389 0.3464 0.1778 0.079 Uiso 1 1 calc R
C19 C 0.0204(3) 0.06883(11) 0.1719(3) 0.0705(6) Uani 1 1 d .
C3 C 0.8092(3) 0.15137(10) 0.3990(3) 0.0681(6) Uani 1 1 d .
H3 H 0.7483 0.1386 0.3014 0.082 Uiso 1 1 calc R
C7 C 0.8713(3) 0.23048(11) 0.5939(3) 0.0752(6) Uani 1 1 d .
H7 H 0.8513 0.2713 0.6287 0.090 Uiso 1 1 calc R
C10 C 0.5995(3) 0.42383(11) 0.1883(3) 0.0823(7) Uani 1 1 d .
H10A H 0.7158 0.4335 0.2528 0.099 Uiso 1 1 calc R
H10B H 0.5934 0.4089 0.0934 0.099 Uiso 1 1 calc R
C4 C 0.9266(3) 0.10839(12) 0.4957(3) 0.0835(7) Uani 1 1 d .
H4 H 0.9442 0.0667 0.4627 0.100 Uiso 1 1 calc R
C12 C 0.4898(3) 0.48326(11) 0.1717(3) 0.0813(7) Uani 1 1 d .
H12A H 0.5477 0.5245 0.1703 0.098 Uiso 1 1 calc R
H12B H 0.3867 0.4804 0.0825 0.098 Uiso 1 1 calc R
N1 N -0.0875(3) 0.03391(11) 0.1581(3) 0.1014(7) Uani 1 1 d .
C11 C 0.4561(4) 0.47872(11) 0.3041(3) 0.0886(8) Uani 1 1 d .
H11A H 0.5448 0.5006 0.3867 0.106 Uiso 1 1 calc R
H11B H 0.3500 0.5002 0.2871 0.106 Uiso 1 1 calc R
C6 C 0.9894(3) 0.18766(14) 0.6891(3) 0.0928(8) Uani 1 1 d .
H6 H 1.0502 0.2001 0.7869 0.111 Uiso 1 1 calc R
C5 C 1.0183(3) 0.12653(14) 0.6407(4) 0.0905(8) Uani 1 1 d .
H5 H 1.0989 0.0977 0.7051 0.109 Uiso 1 1 calc R

loop_
_atom_site_aniso_label
_atom_site_aniso_U_11
_atom_site_aniso_U_22
_atom_site_aniso_U_33
_atom_site_aniso_U_23
_atom_site_aniso_U_13
_atom_site_aniso_U_12
O1 0.0703(8) 0.0559(8) 0.0504(8) -0.0003(6) 0.0298(7) -0.0111(6)
C13 0.0567(10) 0.0423(9) 0.0465(11) 0.0013(8) 0.0227(9) 0.0013(8)
C16 0.0569(11) 0.0499(10) 0.0594(13) -0.0009(9) 0.0223(10) -0.0012(9)
C1 0.0594(10) 0.0516(11) 0.0518(11) -0.0010(9) 0.0249(9) -0.0090(9)
C18 0.0648(11) 0.0529(11) 0.0519(12) -0.0109(8) 0.0287(10) -0.0067(9)
C14 0.0757(12) 0.0569(11) 0.0480(11) -0.0043(9) 0.0307(10) -0.0037(10)
O2 0.0939(11) 0.0730(10) 0.0965(12) 0.0210(8) 0.0633(10) 0.0072(8)
C15 0.0749(13) 0.0552(11) 0.0488(12) -0.0096(9) 0.0185(11) -0.0084(10)
C17 0.0648(12) 0.0647(12) 0.0601(13) -0.0056(10) 0.0351(11) -0.0023(10)
C2 0.0583(10) 0.0518(11) 0.0616(13) 0.0056(9) 0.0290(10) -0.0050(9)
C8 0.0693(12) 0.0519(11) 0.0585(13) 0.0015(9) 0.0209(11) -0.0077(9)
C9 0.0820(14) 0.0528(11) 0.0623(14) 0.0007(10) 0.0287(12) -0.0033(10)
C19 0.0701(13) 0.0645(13) 0.0784(16) -0.0065(11) 0.0322(12) -0.0086(11)
C3 0.0770(13) 0.0627(13) 0.0735(15) 0.0034(11) 0.0401(12) 0.0039(11)
C7 0.0824(14) 0.0656(14) 0.0666(15) 0.0013(11) 0.0196(13) -0.0026(11)
C10 0.1036(17) 0.0814(16) 0.0854(17) 0.0225(13) 0.0627(15) 0.0174(13)
C4 0.0923(17) 0.0692(14) 0.103(2) 0.0190(14) 0.0548(17) 0.0230(13)
C12 0.1066(18) 0.0617(14) 0.0884(18) 0.0124(12) 0.0530(15) -0.0009(12)
N1 0.0924(14) 0.0996(16) 0.119(2) -0.0191(14) 0.0506(14) -0.0368(14)
C11 0.124(2) 0.0611(14) 0.107(2) 0.0078(13) 0.0745(18) 0.0071(14)
C6 0.0882(17) 0.0901(19) 0.0764(18) 0.0143(14) 0.0102(15) 0.0022(14)
C5 0.0768(15) 0.0932(19) 0.098(2) 0.0344(16) 0.0320(16) 0.0216(14)

loop_
_atom_type_symbol
_atom_type_description
_atom_type_scat_dispersion_real
_atom_type_scat_dispersion_imag
_atom_type_scat_source
C C 0.0033 0.0016 'International Tables Vol C Tables 4.2.6.8 and 6.1.1.4'
H H 0.0000 0.0000 'International Tables Vol C Tables 4.2.6.8 and 6.1.1.4'
N N 0.0061 0.0033 'International Tables Vol C Tables 4.2.6.8 and 6.1.1.4'
O O 0.0106 0.0060 'International Tables Vol C Tables 4.2.6.8 and 6.1.1.4'

loop_
_geom_angle_atom_site_label_1
_geom_angle_atom_site_label_2
_geom_angle_atom_site_label_3
_geom_angle
C13 O1 C1 118.03(13)
C14 C13 O1 115.32(16)
C14 C13 C18 121.24(17)
O1 C13 C18 123.42(16)
C17 C16 C15 119.69(17)
C17 C16 C19 121.22(19)
C15 C16 C19 119.09(18)
C8 C1 O1 117.91(17)
C8 C1 C2 126.89(18)
O1 C1 C2 114.98(15)
C17 C18 C13 118.98(18)
C15 C14 C13 119.43(18)
C11 O2 C9 109.46(15)
C14 C15 C16 120.19(18)
C18 C17 C16 120.47(18)
C7 C2 C3 118.39(19)
C7 C2 C1 120.75(18)
C3 C2 C1 120.85(19)
C1 C8 C9 125.95(19)
O2 C9 C8 108.91(17)
O2 C9 C10 104.91(16)
C8 C9 C10 114.36(19)
N1 C19 C16 178.5(3)
C4 C3 C2 120.3(2)
C6 C7 C2 120.9(2)
C12 C10 C9 102.66(18)
C3 C4 C5 120.6(2)
C11 C12 C10 102.05(19)
O2 C11 C12 107.07(19)
C7 C6 C5 120.5(3)
C6 C5 C4 119.3(2)

loop_
_geom_bond_atom_site_label_1
_geom_bond_atom_site_label_2
_geom_bond_distance
O1 C13 1.376(2)
O1 C1 1.398(2)
C13 C14 1.375(3)
C13 C18 1.379(3)
C16 C17 1.379(3)
C16 C15 1.386(3)
C16 C19 1.431(3)
C1 C8 1.319(3)
C1 C2 1.473(3)
C18 C17 1.375(3)
C14 C15 1.370(3)
O2 C11 1.403(2)
O2 C9 1.432(2)
C2 C7 1.386(3)
C2 C3 1.390(3)
C8 C9 1.487(3)
C9 C10 1.515(3)
C19 N1 1.134(3)
C3 C4 1.378(3)
C7 C6 1.373(3)
C10 C12 1.491(3)
C4 C5 1.378(4)
C12 C11 1.465(3)
C6 C5 1.374(4)
